data_4129208
loop_
_publ_author_name
'Mao, Lingling'
'Teicher, Samuel M. L.'
'Stoumpos, Constantinos C.'
'Kennard, Rhys M.'
'DeCrescent, Ryan A.'
'Wu, Guang'
'Schuller, Jon A.'
'Chabinyc, Michael L.'
'Cheetham, Anthony K.'
'Seshadri, Ram'

_publ_section_title
;
 Chemical and Structural Diversity of Hybrid Layered Double Perovskite
 Halides.
;
_journal_name_full 'Journal of the American Chemical Society'
_journal_paper_doi 10.1021/jacs.9b09945
_journal_year 2019
_chemical_compound_source 'Precipitation from HBr solution'
_chemical_formula_moiety (CH3(CH2)2NH3)4AgInBr8
_chemical_formula_sum 'C12 H40 Ag Br8 In N4'
_chemical_formula_weight 1102.4
_chemical_name_common PA4AgInBr8
_space_group_IT_number 12
_space_group_name_Hall '-C 2y'
_space_group_name_H-M_alt 'C 1 2/m 1'
_symmetry_cell_setting monoclinic
_symmetry_Int_Tables_number 12
_symmetry_space_group_name_Hall '-C 2y'
_symmetry_space_group_name_H-M 'C 1 2/m 1'
_cell_angle_alpha 90
_cell_angle_beta 90.091(2)
_cell_angle_gamma 90
_cell_formula_units_Z 2
_cell_length_a 24.5633(13)
_cell_length_b 7.7838(4)
_cell_length_c 8.2501(4)
_cell_measurement_reflns_used 9961
_cell_measurement_temperature 293
_cell_measurement_theta_max 30.53
_cell_measurement_theta_min 2.47
_cell_volume 1577.38(14)
_computing_cell_refinement 'Bruker SAINT'
_computing_data_collection 'Bruker APEX3'
_computing_data_reduction 'Bruker SAINT'
_computing_molecular_graphics Diamond3
_computing_publication_material VESTA
_computing_structure_refinement Jana2006
_computing_structure_solution Jana2006
_diffrn_ambient_temperature 293
_diffrn_measured_fraction_theta_full 1
_diffrn_measured_fraction_theta_max 1
_diffrn_measurement_device_type 'Bruker APEX-II CCD'
_diffrn_measurement_method '\f and \w scans'
_diffrn_radiation_monochromator graphite
_diffrn_radiation_probe x-ray
_diffrn_radiation_source 'X-ray tube'
_diffrn_radiation_type 'Mo K\a'
_diffrn_radiation_wavelength 0.71073
_diffrn_reflns_av_R_equivalents 0.0376
_diffrn_reflns_av_unetI/netI 0.0172
_diffrn_reflns_limit_h_max 36
_diffrn_reflns_limit_h_min -36
_diffrn_reflns_limit_k_max 11
_diffrn_reflns_limit_k_min -11
_diffrn_reflns_limit_l_max 12
_diffrn_reflns_limit_l_min -12
_diffrn_reflns_number 41147
_diffrn_reflns_theta_full 31.75
_diffrn_reflns_theta_max 31.74
_diffrn_reflns_theta_min 2.47
_exptl_absorpt_coefficient_mu 11.491
_exptl_absorpt_correction_T_max 0.7463
_exptl_absorpt_correction_T_min 0.5412
_exptl_absorpt_correction_type multi-scan
_exptl_absorpt_process_details 'SADABS 2016/2'
_exptl_crystal_colour Colorless
_exptl_crystal_density_diffrn 2.321
_exptl_crystal_description 'Rectangular Plate'
_exptl_crystal_F_000 1032
_exptl_crystal_size_max 0.205
_exptl_crystal_size_mid 0.080
_exptl_crystal_size_min 0.051
_refine_diff_density_max 3.06
_refine_diff_density_min -1.30
_refine_ls_abs_structure_details '  2484 of Friedel pairs used in the refinement'
_refine_ls_extinction_method none
_refine_ls_goodness_of_fit_gt 4.30
_refine_ls_goodness_of_fit_ref 3.75
_refine_ls_hydrogen_treatment constr
_refine_ls_number_constraints 100
_refine_ls_number_parameters 54
_refine_ls_number_reflns 2845
_refine_ls_number_restraints 10
_refine_ls_R_factor_all 0.0661
_refine_ls_R_factor_gt 0.0496
_refine_ls_shift/su_max 0.0367
_refine_ls_shift/su_mean 0.0046
_refine_ls_structure_factor_coef Fsqd
_refine_ls_weighting_details w=1/(\s^2^(I)+0.0004I^2^)
_refine_ls_weighting_scheme sigma
_refine_ls_wR_factor_gt 0.1457
_refine_ls_wR_factor_ref 0.1472
_reflns_number_gt 2135
_reflns_number_total 2845
_reflns_threshold_expression I>2\s(I)
_cod_data_source_file ja9b09945_si_002.cif
_cod_data_source_block PA4AgInBr8
_cod_depositor_comments
;
The following automatic conversions were performed:

data item '_diffrn_radiation_probe' value 'X-ray' was changed to
'x-ray' in accordance with the
/home/data/users/saulius/crontab/automatic-downloads/rss-feeds/ACS/lib/dictionaries/cif_core.dic
dictionary named 'cif_core.dic' version 2.4.2 last updated on
2011-04-26.

data item '_exptl_absorpt_correction_type' value 'Multi-scan' was
changed to 'multi-scan' in accordance with the
/home/data/users/saulius/crontab/automatic-downloads/rss-feeds/ACS/lib/dictionaries/cif_core.dic
dictionary named 'cif_core.dic' version 2.4.2 last updated on
2011-04-26.

Automatic conversion script
Id: cif_fix_values 6909 2019-04-08 15:41:33Z antanas 
;
_cod_original_formula_sum 'C12 H40 Ag1 Br8 In1 N4'
_cod_database_code 4129208

loop_
_space_group_symop_id
_space_group_symop_operation_xyz
1 x,y,z
2 -x,y,-z
3 -x,-y,-z
4 x,-y,z
5 x+1/2,y+1/2,z
6 -x+1/2,y+1/2,-z
7 -x+1/2,-y+1/2,-z
8 x+1/2,-y+1/2,z

loop_
_atom_site_label
_atom_site_type_symbol
_atom_site_fract_x
_atom_site_fract_y
_atom_site_fract_z
_atom_site_adp_type
_atom_site_U_iso_or_equiv
_atom_site_site_symmetry_multiplicity
_atom_site_occupancy
_atom_site_calc_flag
In1 In 0.5 0 0 Uani 0.0417(2) 2 1 d
Ag1 Ag 0 0 0.5 Uani 0.0586(3) 2 1 d
Br1 Br 0.39359(4) 0 0.06662(11) Uani 0.0679(4) 4 1 d
Br2 Br -0.10413(4) 0 0.45371(12) Uani 0.0754(4) 4 1 d
Br3 Br 0.51573(3) -0.23901(7) 0.22522(8) Uani 0.0623(2) 8 1 d
N1 N 0.9110(4) 0 0.0557(15) Uani 0.155(5) 4 1 d
N2 N 0.4128(4) 0 0.4685(15) Uani 0.157(5) 4 1 d
C1 C 0.8697(3) 0 -0.0751(10) Uani 0.155(5) 4 1 d
C2 C 0.8131(3) 0 -0.0012(11) Uani 0.155(5) 4 1 d
C3 C 0.7707(4) 0 -0.1355(17) Uani 0.155(5) 4 1 d
C4 C 0.3701(3) 0 0.5948(11) Uani 0.157(5) 4 1 d
C5 C 0.3144(3) 0 0.5148(12) Uani 0.157(5) 4 1 d
C6 C 0.2705(4) 0 0.6445(17) Uani 0.157(5) 4 1 d
H1c1 H 0.874215 -0.100702 -0.140941 Uiso 0.1861 8 0.5 d
H2c1 H 0.874215 0.100702 -0.140941 Uiso 0.1861 8 0.5 d
H1c2 H 0.808615 -0.100702 0.064657 Uiso 0.1861 8 0.5 d
H2c2 H 0.808615 0.100702 0.064657 Uiso 0.1861 8 0.5 d
H1c3 H 0.734958 0 -0.088806 Uiso 0.1861 4 1 d
H2c3 H 0.775221 0.100701 -0.201354 Uiso 0.1861 8 0.5 d
H3c3 H 0.775221 -0.100701 -0.201354 Uiso 0.1861 8 0.5 d
H1c4 H 0.373908 0.100702 0.661103 Uiso 0.1887 8 0.5 d
H2c4 H 0.373908 -0.100702 0.661103 Uiso 0.1887 8 0.5 d
H1c5 H 0.310634 -0.100702 0.448532 Uiso 0.1887 8 0.5 d
H2c5 H 0.310634 0.100702 0.448532 Uiso 0.1887 8 0.5 d
H1c6 H 0.235317 0 0.593927 Uiso 0.1887 4 1 d
H2c6 H 0.274303 -0.100701 0.710761 Uiso 0.1887 8 0.5 d
H3c6 H 0.274303 0.100701 0.710761 Uiso 0.1887 8 0.5 d
H1n1 H 0.943402 0 0.013361 Uiso 0.1861 4 1 d
H2n1 H 0.906914 0.09126 0.115358 Uiso 0.1861 8 0.5 d
H3n1 H 0.906914 -0.09126 0.115358 Uiso 0.1861 8 0.5 d
H1n2 H 0.444768 0 0.514383 Uiso 0.1887 4 1 d
H2n2 H 0.409438 -0.09126 0.408502 Uiso 0.1887 8 0.5 d
H3n2 H 0.409438 0.09126 0.408502 Uiso 0.1887 8 0.5 d

loop_
_atom_site_aniso_label
_atom_site_aniso_type_symbol
_atom_site_aniso_U_11
_atom_site_aniso_U_22
_atom_site_aniso_U_33
_atom_site_aniso_U_12
_atom_site_aniso_U_13
_atom_site_aniso_U_23
In1 In 0.0598(5) 0.0328(3) 0.0324(4) 0 -0.0015(3) 0
Ag1 Ag 0.0648(6) 0.0579(5) 0.0532(5) 0 -0.0042(4) 0
Br1 Br 0.0569(5) 0.0913(7) 0.0554(5) 0 0.0009(4) 0
Br2 Br 0.0600(6) 0.1088(9) 0.0574(6) 0 0.0012(4) 0
Br3 Br 0.0886(5) 0.0463(4) 0.0520(4) -0.0031(3) -0.0098(3) 0.0150(3)
N1 N 0.093(5) 0.201(10) 0.171(8) 0 -0.046(5) 0
N2 N 0.098(6) 0.228(12) 0.146(8) 0 0.018(5) 0
C1 C 0.093(5) 0.201(10) 0.171(8) 0 -0.046(5) 0
C2 C 0.093(5) 0.201(10) 0.171(8) 0 -0.046(5) 0
C3 C 0.093(5) 0.201(10) 0.171(8) 0 -0.046(5) 0
C4 C 0.098(6) 0.228(12) 0.146(8) 0 0.018(5) 0
C5 C 0.098(6) 0.228(12) 0.146(8) 0 0.018(5) 0
C6 C 0.098(6) 0.228(12) 0.146(8) 0 0.018(5) 0

loop_
_atom_type_symbol
_atom_type_scat_dispersion_real
_atom_type_scat_dispersion_imag
_atom_type_scat_source
C 0.0033 0.0016 'International Tables Vol C tables 4.2.6.8 and 6.1.1.1'
H 0.0000 0.0000 'International Tables Vol C tables 4.2.6.8 and 6.1.1.1'
Ag -0.8971 1.1015 'International Tables Vol C tables 4.2.6.8 and 6.1.1.1'
Br -0.2901 2.4595 'International Tables Vol C tables 4.2.6.8 and 6.1.1.1'
In -0.7276 1.3100 'International Tables Vol C tables 4.2.6.8 and 6.1.1.1'
N 0.0061 0.0033 'International Tables Vol C tables 4.2.6.8 and 6.1.1.1'

loop_
_geom_angle_atom_site_label_1
_geom_angle_atom_site_label_2
_geom_angle_atom_site_label_3
_geom_angle_site_symmetry_1
_geom_angle_site_symmetry_3
_geom_angle
Br1 In1 Br1 . 2_655 180.0(5)
Br1 In1 Br3 . . 89.85(2)
Br1 In1 Br3 . 2_655 90.15(2)
Br1 In1 Br3 . 3_655 90.15(2)
Br1 In1 Br3 . 4_555 89.85(2)
Br1 In1 Br3 2_655 . 90.15(2)
Br1 In1 Br3 2_655 2_655 89.85(2)
Br1 In1 Br3 2_655 3_655 89.85(2)
Br1 In1 Br3 2_655 4_555 90.15(2)
Br3 In1 Br3 . 2_655 91.121(18)
Br3 In1 Br3 . 3_655 180.0(5)
Br3 In1 Br3 . 4_555 88.879(18)
Br3 In1 Br3 2_655 3_655 88.879(18)
Br3 In1 Br3 2_655 4_555 180.0(5)
Br3 In1 Br3 3_655 4_555 91.121(18)
Br2 Ag1 Br2 . 2_556 180.0(5)
Br2 Ag1 Br3 . 5_455 90.95(2)
Br2 Ag1 Br3 . 6_556 89.05(2)
Br2 Ag1 Br3 . 7_546 89.05(2)
Br2 Ag1 Br3 . 8_445 90.95(2)
Br2 Ag1 Br3 2_556 5_455 89.05(2)
Br2 Ag1 Br3 2_556 6_556 90.95(2)
Br2 Ag1 Br3 2_556 7_546 90.95(2)
Br2 Ag1 Br3 2_556 8_445 89.05(2)
Br3 Ag1 Br3 5_455 6_556 97.103(16)
Br3 Ag1 Br3 5_455 7_546 180.0(5)
Br3 Ag1 Br3 5_455 8_445 82.897(16)
Br3 Ag1 Br3 6_556 7_546 82.897(16)
Br3 Ag1 Br3 6_556 8_445 180.0(5)
Br3 Ag1 Br3 7_546 8_445 97.103(16)
In1 Br1 N1 . 5_445 83.60(13)
In1 Br1 N1 . 5_455 83.60(13)
In1 Br1 N2 . . 93.84(16)
N1 Br1 N1 5_445 5_455 167.19(18)
N1 Br1 N2 5_445 . 90.43(18)
N1 Br1 N2 5_455 . 90.43(18)
Ag1 Br2 N1 . 1_455 91.95(15)
Ag1 Br2 N2 . 5_445 83.69(14)
Ag1 Br2 N2 . 5_455 83.69(14)
N1 Br2 N2 1_455 5_445 91.08(18)
N1 Br2 N2 1_455 5_455 91.08(18)
N2 Br2 N2 5_445 5_455 167.3(2)
In1 Br3 Ag1 . 5_545 164.08(3)
In1 Br3 N1 . 5_445 91.18(14)
In1 Br3 N1 . 6_645 90.99(14)
In1 Br3 N2 . . 85.94(14)
In1 Br3 N2 . 2_656 101.51(11)
Ag1 Br3 N1 5_545 5_445 79.68(16)
Ag1 Br3 N1 5_545 6_645 99.62(13)
Ag1 Br3 N2 5_545 . 81.16(12)
Ag1 Br3 N2 5_545 2_656 83.41(13)
N1 Br3 N1 5_445 6_645 77.6(2)
N1 Br3 N2 5_445 . 90.35(19)
N1 Br3 N2 5_445 2_656 157.4(2)
N1 Br3 N2 6_645 . 167.5(2)
N1 Br3 N2 6_645 2_656 120.3(2)
N2 Br3 N2 . 2_656 72.2(2)
Br1 N1 Br1 5_545 5_555 167.2(3)
Br1 N1 Br2 5_545 1_655 87.98(18)
Br1 N1 Br3 5_545 5_555 129.5(2)
Br1 N1 Br3 5_545 6_655 129.4(3)
Br1 N1 Br3 5_545 7_645 60.31(7)
Br1 N1 Br3 5_545 8_545 60.20(6)
Br1 N1 C1 5_545 . 86.68(15)
Br1 N1 H1n1 5_545 . 96.27
Br1 N1 H2n1 5_545 . 141.79
Br1 N1 H2n1 5_545 4_555 33.17
Br1 N1 Br2 5_555 1_655 87.98(18)
Br1 N1 Br3 5_555 5_555 60.20(6)
Br1 N1 Br3 5_555 6_655 60.31(7)
Br1 N1 Br3 5_555 7_645 129.4(3)
Br1 N1 Br3 5_555 8_545 129.5(2)
Br1 N1 C1 5_555 . 86.68(15)
Br1 N1 H1n1 5_555 . 96.27
Br1 N1 H2n1 5_555 . 33.17
Br1 N1 H2n1 5_555 4_555 141.79
Br2 N1 Br3 1_655 5_555 72.1(2)
Br2 N1 Br3 1_655 6_655 134.6(2)
Br2 N1 Br3 1_655 7_645 134.6(2)
Br2 N1 Br3 1_655 8_545 72.1(2)
Br2 N1 C1 1_655 . 130.3(6)
Br2 N1 H1n1 1_655 . 120.22
Br2 N1 H2n1 1_655 . 54.89
Br2 N1 H2n1 1_655 4_555 54.89
Br3 N1 Br3 5_555 6_655 64.27(11)
Br3 N1 Br3 5_555 7_645 102.4(2)
Br3 N1 Br3 5_555 8_545 69.54(18)
Br3 N1 C1 5_555 . 141.3(3)
Br3 N1 H1n1 5_555 . 59.79
Br3 N1 H2n1 5_555 . 52.85
Br3 N1 H2n1 5_555 4_555 109.1
Br3 N1 Br3 6_655 7_645 69.3(2)
Br3 N1 Br3 6_655 8_545 102.4(2)
Br3 N1 C1 6_655 . 82.6(5)
Br3 N1 H1n1 6_655 . 43.68
Br3 N1 H2n1 6_655 . 87.77
Br3 N1 H2n1 6_655 4_555 152.89
Br3 N1 Br3 7_645 8_545 64.27(11)
Br3 N1 C1 7_645 . 82.6(5)
Br3 N1 H1n1 7_645 . 43.68
Br3 N1 H2n1 7_645 . 152.89
Br3 N1 H2n1 7_645 4_555 87.77
Br3 N1 C1 8_545 . 141.3(3)
Br3 N1 H1n1 8_545 . 59.79
Br3 N1 H2n1 8_545 . 109.1
Br3 N1 H2n1 8_545 4_555 52.85
C1 N1 H1n1 . . 109.47
C1 N1 H2n1 . . 109.47
C1 N1 H2n1 . 4_555 109.47
H1n1 N1 H2n1 . . 109.47
H1n1 N1 H2n1 . 4_555 109.47
H2n1 N1 H2n1 . 4_555 109.47
Br1 N2 Br2 . 5_545 87.37(17)
Br1 N2 Br2 . 5_555 87.37(17)
Br1 N2 Br3 . . 63.99(19)
Br1 N2 Br3 . 2_656 139.8(2)
Br1 N2 Br3 . 3_656 139.8(2)
Br1 N2 Br3 . 4_555 63.99(19)
Br1 N2 C4 . . 126.7(6)
Br1 N2 H1n2 . . 123.79
Br1 N2 H2n2 . . 54.75
Br1 N2 H2n2 . 4_555 54.75
Br2 N2 Br2 5_545 5_555 167.3(3)
Br2 N2 Br3 5_545 . 63.86(8)
Br2 N2 Br3 5_545 2_656 63.85(7)
Br2 N2 Br3 5_545 3_656 126.0(3)
Br2 N2 Br3 5_545 4_555 123.5(2)
Br2 N2 C4 5_545 . 86.93(16)
Br2 N2 H1n2 5_545 . 96.28
Br2 N2 H2n2 5_545 . 32.92
Br2 N2 H2n2 5_545 4_555 141.58
Br2 N2 Br3 5_555 . 123.5(2)
Br2 N2 Br3 5_555 2_656 126.0(3)
Br2 N2 Br3 5_555 3_656 63.85(7)
Br2 N2 Br3 5_555 4_555 63.86(8)
Br2 N2 C4 5_555 . 86.93(16)
Br2 N2 H1n2 5_555 . 96.28
Br2 N2 H2n2 5_555 . 141.58
Br2 N2 H2n2 5_555 4_555 32.92
Br3 N2 Br3 . 2_656 77.85(14)
Br3 N2 Br3 . 3_656 107.8(2)
Br3 N2 Br3 . 4_555 59.88(16)
Br3 N2 C4 . . 149.46(16)
Br3 N2 H1n2 . . 67.83
Br3 N2 H2n2 . . 49.5
Br3 N2 H2n2 . 4_555 99.53
Br3 N2 Br3 2_656 3_656 62.37(18)
Br3 N2 Br3 2_656 4_555 107.8(2)
Br3 N2 C4 2_656 . 81.4(5)
Br3 N2 H1n2 2_656 . 41.89
Br3 N2 H2n2 2_656 . 91.38
Br3 N2 H2n2 2_656 4_555 150.42
Br3 N2 Br3 3_656 4_555 77.85(14)
Br3 N2 C4 3_656 . 81.4(5)
Br3 N2 H1n2 3_656 . 41.89
Br3 N2 H2n2 3_656 . 150.42
Br3 N2 H2n2 3_656 4_555 91.38
Br3 N2 C4 4_555 . 149.46(16)
Br3 N2 H1n2 4_555 . 67.83
Br3 N2 H2n2 4_555 . 99.53
Br3 N2 H2n2 4_555 4_555 49.5
C4 N2 H1n2 . . 109.47
C4 N2 H2n2 . . 109.47
C4 N2 H2n2 . 4_555 109.47
H1n2 N2 H2n2 . . 109.47
H1n2 N2 H2n2 . 4_555 109.47
H2n2 N2 H2n2 . 4_555 109.47
N1 C1 C2 . . 109.5(7)
N1 C1 H1c1 . . 109.47
N1 C1 H1c1 . 4_555 109.47
C2 C1 H1c1 . . 109.47
C2 C1 H1c1 . 4_555 109.47
H1c1 C1 H1c1 . 4_555 109.47
C1 C2 C3 . . 109.5(8)
C1 C2 H1c2 . . 109.47
C1 C2 H1c2 . 4_555 109.47
C3 C2 H1c2 . . 109.47
C3 C2 H1c2 . 4_555 109.47
H1c2 C2 H1c2 . 4_555 109.47
C2 C3 H1c3 . . 109.47
C2 C3 H2c3 . . 109.47
C2 C3 H2c3 . 4_555 109.47
H1c3 C3 H2c3 . . 109.47
H1c3 C3 H2c3 . 4_555 109.47
H2c3 C3 H2c3 . 4_555 109.47
N2 C4 C5 . . 109.5(8)
N2 C4 H1c4 . . 109.47
N2 C4 H1c4 . 4_555 109.47
C5 C4 H1c4 . . 109.47
C5 C4 H1c4 . 4_555 109.47
H1c4 C4 H1c4 . 4_555 109.47
C4 C5 C6 . . 109.5(8)
C4 C5 H1c5 . . 109.47
C4 C5 H1c5 . 4_555 109.47
C6 C5 H1c5 . . 109.47
C6 C5 H1c5 . 4_555 109.47
H1c5 C5 H1c5 . 4_555 109.47
C5 C6 H1c6 . . 109.47
C5 C6 H2c6 . . 109.47
C5 C6 H2c6 . 4_555 109.47
H1c6 C6 H2c6 . . 109.47
H1c6 C6 H2c6 . 4_555 109.47
H2c6 C6 H2c6 . 4_555 109.47

loop_
_geom_bond_atom_site_label_1
_geom_bond_atom_site_label_2
_geom_bond_site_symmetry_2
_geom_bond_distance
In1 Br1 . 2.6718(10)
In1 Br1 2_655 2.6718(10)
In1 Br3 . 2.6572(6)
In1 Br3 2_655 2.6572(6)
In1 Br3 3_655 2.6572(6)
In1 Br3 4_555 2.6572(6)
Ag1 Br2 . 2.5856(10)
Ag1 Br2 2_556 2.5856(10)
Ag1 Br3 5_455 3.0689(6)
Ag1 Br3 6_556 3.0689(6)
Ag1 Br3 7_546 3.0689(6)
Ag1 Br3 8_445 3.0689(6)
Br1 N1 5_445 3.9163(11)
Br1 N1 5_455 3.9163(11)
Br1 N2 . 3.349(12)
Br2 N1 1_455 3.305(12)
Br2 N2 5_445 3.9161(11)
Br2 N2 5_455 3.9161(11)
Br3 N1 5_445 3.562(8)
Br3 N1 6_645 3.571(9)
Br3 N2 . 3.728(9)
Br3 N2 2_656 3.593(10)
N1 C1 . 1.480(13)
N1 H1n1 . 0.87
N1 H2n1 . 0.87
N1 H2n1 4_555 0.87
N2 C4 . 1.480(14)
N2 H1n2 . 0.87
N2 H2n2 . 0.87
N2 H2n2 4_555 0.87
C1 C2 . 1.519(11)
C1 H1c1 . 0.96
C1 H1c1 4_555 0.96
C2 C3 . 1.520(14)
C2 H1c2 . 0.96
C2 H1c2 4_555 0.96
C3 H1c3 . 0.96
C3 H2c3 . 0.96
C3 H2c3 4_555 0.96
C4 C5 . 1.519(12)
C4 H1c4 . 0.96
C4 H1c4 4_555 0.96
C5 C6 . 1.520(15)
C5 H1c5 . 0.96
C5 H1c5 4_555 0.96
C6 H1c6 . 0.96
C6 H2c6 . 0.96
C6 H2c6 4_555 0.96

loop_
_restr_distance_atom_site_label_1
_restr_distance_atom_site_label_2
_restr_distance_target
_restr_distance_target_weight_param
N1 C1 1.48 0.001
N2 C4 1.48 0.001
C1 C2 1.52 0.001
C2 C3 1.52 0.001
C4 C5 1.52 0.001
C5 C6 1.52 0.001

loop_
_restr_angle_atom_site_label_1
_restr_angle_atom_site_label_2
_restr_angle_atom_site_label_3
_restr_angle_target
_restr_angle_target_weight_param
N1 C1 C2 109.47 0.01
C1 C2 C3 109.47 0.01
N2 C4 C5 109.47 0.01
C4 C5 C6 109.47 0.01
